data_2228752
loop_
_publ_author_name
'Sun, Dajun'
'Han, Liying'
'Zang, Hu'

_publ_section_title
;
 <i>catena</i>-Poly[[[aqua(pyridine-4-carboxylato-\k<i>N</i>)silver(I)]-\m-hexamethylenetetraamine-\k^2^<i>N</i>:<i>N</i>']
 dihydrate]
;
_journal_coeditor_code HY2384
_journal_issue 1
_journal_name_full 'Acta Crystallographica Section E'
_journal_page_first m47
_journal_paper_doi 10.1107/S1600536810050452
_journal_volume 67
_journal_year 2011
_chemical_formula_iupac '[Ag (C6 H4 N O2) (C6 H12 N4) (H2 O)], 2H2 O'
_chemical_formula_moiety 'C12 H18 Ag N5 O3, 2(H2 O)'
_chemical_formula_sum 'C12 H22 Ag N5 O5'
_chemical_formula_weight 424.22
_chemical_name_systematic
;
<i>catena</i>-Poly[[[aqua(pyridine-4-carboxylato-\k<i>N</i>)silver(I)]-
\m-hexamethylenetetraamine-\k^2^<i>N</i>:<i>N</i>'] dihydrate]
;
_space_group_IT_number 33
_symmetry_cell_setting orthorhombic
_symmetry_space_group_name_Hall 'P 2c -2n'
_symmetry_space_group_name_H-M 'P n a 21'
_atom_sites_solution_hydrogens geom
_atom_sites_solution_primary direct
_atom_sites_solution_secondary difmap
_audit_creation_method SHELXL-97
_cell_angle_alpha 90.00
_cell_angle_beta 90.00
_cell_angle_gamma 90.00
_cell_formula_units_Z 4
_cell_length_a 11.8271(5)
_cell_length_b 13.2122(5)
_cell_length_c 10.2560(4)
_cell_measurement_reflns_used 2380
_cell_measurement_temperature 293(2)
_cell_measurement_theta_max 26.14
_cell_measurement_theta_min 3.01
_cell_volume 1602.62(11)
_computing_cell_refinement 'SAINT (Bruker, 2007)'
_computing_data_collection 'SMART (Bruker, 2007)'
_computing_data_reduction 'SAINT (Bruker, 2007)'
_computing_molecular_graphics 'SHELXTL (Sheldrick, 2008) and DIAMOND (Brandenburg, 1999)'
_computing_publication_material 'SHELXTL (Sheldrick, 2008)'
_computing_structure_refinement 'SHELXL97 (Sheldrick, 2008)'
_computing_structure_solution 'SHELXS97 (Sheldrick, 2008)'
_diffrn_ambient_temperature 293(2)
_diffrn_measured_fraction_theta_full 0.999
_diffrn_measured_fraction_theta_max 0.999
_diffrn_measurement_device_type 'Bruker APEX CCD'
_diffrn_measurement_method '\f and \w scans'
_diffrn_radiation_monochromator graphite
_diffrn_radiation_source 'fine-focus sealed tube'
_diffrn_radiation_type MoK\a
_diffrn_radiation_wavelength 0.71073
_diffrn_reflns_av_R_equivalents 0.0164
_diffrn_reflns_av_sigmaI/netI 0.0191
_diffrn_reflns_limit_h_max 14
_diffrn_reflns_limit_h_min -13
_diffrn_reflns_limit_k_max 15
_diffrn_reflns_limit_k_min -15
_diffrn_reflns_limit_l_max 12
_diffrn_reflns_limit_l_min -10
_diffrn_reflns_number 7849
_diffrn_reflns_theta_full 25.04
_diffrn_reflns_theta_max 25.04
_diffrn_reflns_theta_min 2.31
_exptl_absorpt_coefficient_mu 1.291
_exptl_absorpt_correction_T_max 0.7915
_exptl_absorpt_correction_T_min 0.7470
_exptl_absorpt_correction_type multi-scan
_exptl_absorpt_process_details '(SADABS; Sheldrick, 1996)'
_exptl_crystal_colour colorless
_exptl_crystal_density_diffrn 1.758
_exptl_crystal_density_method 'not measured'
_exptl_crystal_description block
_exptl_crystal_F_000 864
_exptl_crystal_size_max 0.24
_exptl_crystal_size_mid 0.20
_exptl_crystal_size_min 0.19
_refine_diff_density_max 0.203
_refine_diff_density_min -0.550
_refine_ls_abs_structure_details 'Flack (1983), 876 Friedel pairs'
_refine_ls_abs_structure_Flack 0.01(2)
_refine_ls_extinction_method none
_refine_ls_goodness_of_fit_ref 1.083
_refine_ls_hydrogen_treatment mixed
_refine_ls_matrix_type full
_refine_ls_number_parameters 226
_refine_ls_number_reflns 2380
_refine_ls_number_restraints 10
_refine_ls_restrained_S_all 1.081
_refine_ls_R_factor_all 0.0165
_refine_ls_R_factor_gt 0.0162
_refine_ls_shift/su_max 0.000
_refine_ls_shift/su_mean 0.000
_refine_ls_structure_factor_coef Fsqd
_refine_ls_weighting_details 'calc w=1/[\s^2^(Fo^2^)+(0.0231P)^2^+0.3127P] where P=(Fo^2^+2Fc^2^)/3'
_refine_ls_weighting_scheme calc
_refine_ls_wR_factor_gt 0.0411
_refine_ls_wR_factor_ref 0.0412
_reflns_number_gt 2347
_reflns_number_total 2380
_reflns_threshold_expression I>2\s(I)
_cod_data_source_file hy2384.cif
_cod_data_source_block I
_cod_database_code 2228752
_cod_database_fobs_code 2228752

loop_
_symmetry_equiv_pos_as_xyz
'x, y, z'
'-x, -y, z+1/2'
'-x+1/2, y+1/2, z+1/2'
'x+1/2, -y+1/2, z'

loop_
_atom_site_type_symbol
_atom_site_label
_atom_site_fract_x
_atom_site_fract_y
_atom_site_fract_z
_atom_site_U_iso_or_equiv
_atom_site_adp_type
_atom_site_calc_flag
_atom_site_refinement_flags
_atom_site_occupancy
_atom_site_disorder_assembly
_atom_site_disorder_group
Ag Ag1 0.128363(13) 0.013803(11) 0.15278(4) 0.02268(7) Uani d . 1 . .
C C1 0.3975(2) 0.04853(19) 0.1327(3) 0.0235(6) Uani d . 1 . .
H H1 0.3756 0.0961 0.0708 0.028 Uiso calc R 1 . .
C C2 0.51160(18) 0.03798(16) 0.1607(3) 0.0213(5) Uani d . 1 . .
H H2 0.5645 0.0788 0.1190 0.026 Uiso calc R 1 . .
C C3 0.5467(2) -0.03375(17) 0.2511(2) 0.0180(5) Uani d . 1 . .
C C4 0.4633(2) -0.09081(18) 0.3108(3) 0.0226(5) Uani d . 1 . .
H H4 0.4826 -0.1395 0.3724 0.027 Uiso calc R 1 . .
C C5 0.3513(2) -0.0753(2) 0.2786(3) 0.0253(6) Uani d . 1 . .
H H5 0.2968 -0.1145 0.3200 0.030 Uiso calc R 1 . .
C C6 0.6705(2) -0.04864(19) 0.2834(2) 0.0195(5) Uani d . 1 . .
C C7 0.1034(2) -0.1856(2) -0.0106(3) 0.0232(6) Uani d . 1 . .
H H7A 0.1690 -0.1589 -0.0556 0.028 Uiso calc R 1 . .
H H7B 0.1299 -0.2228 0.0651 0.028 Uiso calc R 1 . .
C C8 -0.0697(2) -0.14419(19) 0.0997(2) 0.0214(5) Uani d . 1 . .
H H8A -0.0454 -0.1812 0.1764 0.026 Uiso calc R 1 . .
H H8B -0.1189 -0.0898 0.1281 0.026 Uiso calc R 1 . .
C C9 -0.0568(2) -0.29341(18) -0.0278(3) 0.0298(6) Uani d . 1 . .
H H9A -0.0977 -0.3395 -0.0842 0.036 Uiso calc R 1 . .
H H9B -0.0321 -0.3312 0.0482 0.036 Uiso calc R 1 . .
C C10 0.0045(2) -0.19809(17) -0.2111(2) 0.0216(5) Uani d . 1 . .
H H10A -0.0355 -0.2433 -0.2696 0.026 Uiso calc R 1 . .
H H10B 0.0696 -0.1715 -0.2573 0.026 Uiso calc R 1 . .
C C11 -0.0086(2) -0.04628(17) -0.0847(3) 0.0188(5) Uani d . 1 . .
H H11A -0.0572 0.0093 -0.0586 0.023 Uiso calc R 1 . .
H H11B 0.0560 -0.0179 -0.1301 0.023 Uiso calc R 1 . .
C C12 -0.1700(2) -0.15591(19) -0.1010(3) 0.0207(5) Uani d . 1 . .
H H12A -0.2195 -0.1012 -0.0741 0.025 Uiso calc R 1 . .
H H12B -0.2126 -0.2005 -0.1579 0.025 Uiso calc R 1 . .
N N1 0.31739(18) -0.00721(15) 0.1914(2) 0.0226(6) Uani d . 1 . .
N N2 0.03133(16) -0.10028(15) 0.0333(2) 0.0175(4) Uani d . 1 . .
N N3 0.04299(17) -0.25501(15) -0.0976(2) 0.0238(4) Uani d . 1 . .
N N4 -0.13283(16) -0.21224(17) 0.0138(2) 0.0225(5) Uani d . 1 . .
N N5 -0.07120(15) -0.11312(15) -0.1745(2) 0.0165(4) Uani d . 1 . .
O O1 0.69699(14) -0.13139(13) 0.33372(19) 0.0263(4) Uani d . 1 . .
O O2 0.73760(15) 0.02175(13) 0.2588(2) 0.0294(5) Uani d . 1 . .
O O1W 0.11516(14) 0.16451(15) -0.0205(2) 0.0254(4) Uani d D 1 . .
H H1A 0.145(2) 0.2117(19) 0.024(3) 0.038 Uiso d D 1 . .
H H1B 0.161(2) 0.147(2) -0.080(2) 0.038 Uiso d D 1 . .
O O2W 0.73929(16) 0.19124(15) 0.1080(2) 0.0344(5) Uani d D 1 . .
H H2A 0.736(2) 0.1415(17) 0.159(2) 0.052 Uiso d D 1 . .
H H2B 0.777(3) 0.176(2) 0.042(2) 0.052 Uiso d D 1 . .
O O3W 0.60916(15) -0.31522(14) 0.4000(3) 0.0330(5) Uani d D 1 . .
H H3A 0.5402(12) -0.313(2) 0.423(3) 0.049 Uiso d D 1 . .
H H3B 0.629(2) -0.2569(14) 0.373(4) 0.049 Uiso d D 1 . .

loop_
_atom_site_aniso_label
_atom_site_aniso_U_11
_atom_site_aniso_U_22
_atom_site_aniso_U_33
_atom_site_aniso_U_12
_atom_site_aniso_U_13
_atom_site_aniso_U_23
Ag1 0.01850(10) 0.02679(10) 0.02274(11) -0.00070(6) -0.00291(10) -0.00824(17)
C1 0.0231(11) 0.0237(11) 0.0236(19) 0.0030(9) -0.0032(12) 0.0047(12)
C2 0.0200(10) 0.0214(10) 0.0226(12) -0.0030(8) 0.0014(14) 0.0042(15)
C3 0.0193(12) 0.0163(11) 0.0185(13) 0.0030(9) -0.0024(10) -0.0034(10)
C4 0.0203(12) 0.0220(12) 0.0256(14) 0.0024(9) 0.0013(11) 0.0062(11)
C5 0.0201(12) 0.0263(14) 0.0295(15) -0.0025(10) 0.0028(11) 0.0048(12)
C6 0.0177(12) 0.0225(12) 0.0184(13) 0.0003(10) 0.0004(10) 0.0004(10)
C7 0.0202(12) 0.0234(14) 0.0262(16) 0.0054(10) -0.0018(12) -0.0043(12)
C8 0.0206(12) 0.0248(13) 0.0188(12) -0.0023(10) 0.0012(10) 0.0021(10)
C9 0.0414(16) 0.0176(13) 0.0305(15) -0.0053(11) -0.0100(13) 0.0024(11)
C10 0.0216(12) 0.0223(12) 0.0208(13) 0.0025(9) -0.0006(11) -0.0039(10)
C11 0.0179(12) 0.0157(10) 0.0228(13) -0.0002(9) 0.0000(10) 0.0016(10)
C12 0.0154(12) 0.0257(13) 0.0208(13) -0.0046(10) -0.0008(11) 0.0032(11)
N1 0.0158(10) 0.0237(10) 0.0284(16) 0.0010(8) -0.0010(9) -0.0004(8)
N2 0.0132(9) 0.0191(10) 0.0202(11) 0.0020(8) -0.0010(8) -0.0002(8)
N3 0.0290(11) 0.0179(10) 0.0244(11) 0.0055(9) -0.0075(10) -0.0041(9)
N4 0.0232(11) 0.0252(12) 0.0190(12) -0.0077(8) -0.0014(9) 0.0053(9)
N5 0.0150(10) 0.0167(10) 0.0178(11) -0.0032(8) 0.0000(8) 0.0014(8)
O1 0.0186(8) 0.0235(9) 0.0366(11) -0.0002(7) -0.0035(8) 0.0104(8)
O2 0.0190(9) 0.0265(10) 0.0427(13) -0.0057(7) -0.0055(9) 0.0098(8)
O1W 0.0196(9) 0.0265(11) 0.0300(12) -0.0025(7) 0.0035(8) -0.0021(9)
O2W 0.0317(10) 0.0319(10) 0.0396(12) 0.0047(8) 0.0038(9) 0.0147(8)
O3W 0.0219(9) 0.0206(10) 0.0564(15) -0.0012(7) -0.0013(10) 0.0072(10)

loop_
_atom_type_symbol
_atom_type_description
_atom_type_scat_dispersion_real
_atom_type_scat_dispersion_imag
_atom_type_scat_source
C C 0.0033 0.0016 'International Tables Vol C Tables 4.2.6.8 and 6.1.1.4'
H H 0.0000 0.0000 'International Tables Vol C Tables 4.2.6.8 and 6.1.1.4'
N N 0.0061 0.0033 'International Tables Vol C Tables 4.2.6.8 and 6.1.1.4'
O O 0.0106 0.0060 'International Tables Vol C Tables 4.2.6.8 and 6.1.1.4'
Ag Ag -0.8971 1.1015 'International Tables Vol C Tables 4.2.6.8 and 6.1.1.4'

loop_
_geom_angle_atom_site_label_1
_geom_angle_atom_site_label_2
_geom_angle_atom_site_label_3
_geom_angle_site_symmetry_1
_geom_angle_site_symmetry_3
_geom_angle
_geom_angle_publ_flag
N2 Ag1 N1 . . 120.67(7) ?
N2 Ag1 N5 . 2 130.41(7) ?
N1 Ag1 N5 . 2 102.86(7) ?
N2 Ag1 O1W . . 96.13(7) ?
N1 Ag1 O1W . . 105.23(6) ?
N5 Ag1 O1W 2 . 94.00(7) ?
N1 C1 C2 . . 122.6(3) ?
N1 C1 H1 . . 118.7 ?
C2 C1 H1 . . 118.7 ?
C1 C2 C3 . . 119.8(2) ?
C1 C2 H2 . . 120.1 ?
C3 C2 H2 . . 120.1 ?
C4 C3 C2 . . 116.9(2) ?
C4 C3 C6 . . 121.5(2) ?
C2 C3 C6 . . 121.6(2) ?
C5 C4 C3 . . 119.8(2) ?
C5 C4 H4 . . 120.1 ?
C3 C4 H4 . . 120.1 ?
N1 C5 C4 . . 123.4(2) ?
N1 C5 H5 . . 118.3 ?
C4 C5 H5 . . 118.3 ?
O2 C6 O1 . . 125.1(2) ?
O2 C6 C3 . . 118.3(2) ?
O1 C6 C3 . . 116.6(2) ?
N3 C7 N2 . . 112.35(19) ?
N3 C7 H7A . . 109.1 ?
N2 C7 H7A . . 109.1 ?
N3 C7 H7B . . 109.1 ?
N2 C7 H7B . . 109.1 ?
H7A C7 H7B . . 107.9 ?
N4 C8 N2 . . 111.90(19) ?
N4 C8 H8A . . 109.2 ?
N2 C8 H8A . . 109.2 ?
N4 C8 H8B . . 109.2 ?
N2 C8 H8B . . 109.2 ?
H8A C8 H8B . . 107.9 ?
N4 C9 N3 . . 112.48(19) ?
N4 C9 H9A . . 109.1 ?
N3 C9 H9A . . 109.1 ?
N4 C9 H9B . . 109.1 ?
N3 C9 H9B . . 109.1 ?
H9A C9 H9B . . 107.8 ?
N3 C10 N5 . . 112.10(19) ?
N3 C10 H10A . . 109.2 ?
N5 C10 H10A . . 109.2 ?
N3 C10 H10B . . 109.2 ?
N5 C10 H10B . . 109.2 ?
H10A C10 H10B . . 107.9 ?
N5 C11 N2 . . 112.42(18) ?
N5 C11 H11A . . 109.1 ?
N2 C11 H11A . . 109.1 ?
N5 C11 H11B . . 109.1 ?
N2 C11 H11B . . 109.1 ?
H11A C11 H11B . . 107.9 ?
N4 C12 N5 . . 111.27(19) ?
N4 C12 H12A . . 109.4 ?
N5 C12 H12A . . 109.4 ?
N4 C12 H12B . . 109.4 ?
N5 C12 H12B . . 109.4 ?
H12A C12 H12B . . 108.0 ?
C5 N1 C1 . . 117.3(2) ?
C5 N1 Ag1 . . 119.57(17) ?
C1 N1 Ag1 . . 123.05(17) ?
C11 N2 C7 . . 107.5(2) ?
C11 N2 C8 . . 107.76(18) ?
C7 N2 C8 . . 107.63(19) ?
C11 N2 Ag1 . . 106.48(14) ?
C7 N2 Ag1 . . 112.35(14) ?
C8 N2 Ag1 . . 114.77(15) ?
C10 N3 C7 . . 108.4(2) ?
C10 N3 C9 . . 108.41(19) ?
C7 N3 C9 . . 108.1(2) ?
C12 N4 C9 . . 108.8(2) ?
C12 N4 C8 . . 109.0(2) ?
C9 N4 C8 . . 108.17(19) ?
C11 N5 C10 . . 107.94(17) ?
C11 N5 C12 . . 107.64(19) ?
C10 N5 C12 . . 108.15(19) ?
C11 N5 Ag1 . 2_554 106.63(14) ?
C10 N5 Ag1 . 2_554 114.39(15) ?
C12 N5 Ag1 . 2_554 111.83(14) ?
H1A O1W H1B . . 108.9(15) ?
H2A O2W H2B . . 110.2(16) ?
H3A O3W H3B . . 108.7(15) ?

loop_
_geom_bond_atom_site_label_1
_geom_bond_atom_site_label_2
_geom_bond_site_symmetry_2
_geom_bond_distance
_geom_bond_publ_flag
Ag1 N1 . 2.287(2) y
Ag1 N2 . 2.256(2) y
Ag1 N5 2 2.306(2) y
Ag1 O1W . 2.673(2) y
C1 N1 . 1.342(3) ?
C1 C2 . 1.387(3) ?
C1 H1 . 0.9300 ?
C2 C3 . 1.390(4) ?
C2 H2 . 0.9300 ?
C3 C4 . 1.384(3) ?
C3 C6 . 1.513(3) ?
C4 C5 . 1.380(3) ?
C4 H4 . 0.9300 ?
C5 N1 . 1.330(3) ?
C5 H5 . 0.9300 ?
C6 O2 . 1.249(3) ?
C6 O1 . 1.249(3) ?
C7 N3 . 1.465(3) ?
C7 N2 . 1.483(3) ?
C7 H7A . 0.9700 ?
C7 H7B . 0.9700 ?
C8 N4 . 1.464(3) ?
C8 N2 . 1.492(3) ?
C8 H8A . 0.9700 ?
C8 H8B . 0.9700 ?
C9 N4 . 1.463(3) ?
C9 N3 . 1.470(4) ?
C9 H9A . 0.9700 ?
C9 H9B . 0.9700 ?
C10 N3 . 1.459(3) ?
C10 N5 . 1.484(3) ?
C10 H10A . 0.9700 ?
C10 H10B . 0.9700 ?
C11 N5 . 1.476(3) ?
C11 N2 . 1.482(3) ?
C11 H11A . 0.9700 ?
C11 H11B . 0.9700 ?
C12 N4 . 1.461(3) ?
C12 N5 . 1.501(3) ?
C12 H12A . 0.9700 ?
C12 H12B . 0.9700 ?
O1W H1A . 0.85(3) ?
O1W H1B . 0.850(10) ?
O2W H2A . 0.840(10) ?
O2W H2B . 0.84(3) ?
O3W H3A . 0.850(10) ?
O3W H3B . 0.850(10) ?

loop_
_geom_hbond_atom_site_label_D
_geom_hbond_atom_site_label_H
_geom_hbond_atom_site_label_A
_geom_hbond_site_symmetry_A
_geom_hbond_distance_DH
_geom_hbond_distance_HA
_geom_hbond_distance_DA
_geom_hbond_angle_DHA
_geom_hbond_publ_flag
O1W H1A O2W 4_455 0.85(3) 1.91(3) 2.743(3) 169(3) y
O1W H1B O1 2_654 0.850(10) 1.91(2) 2.714(2) 157(3) y
O2W H2A O2 . 0.840(10) 1.880(10) 2.722(3) 173(3) y
O2W H2B O3W 3_654 0.84(3) 1.99(3) 2.787(3) 161(3) y
O3W H3A O1W 3_545 0.850(10) 1.950(10) 2.788(3) 169(3) y
O3W H3B O1 . 0.850(10) 1.890(10) 2.728(2) 169(3) y
